data_4517577
loop_
_publ_author_name
'Jeong, Jinseong'
'Heo, Joon'
'Kim, Dongwook'
'Chang, Sukbok'

_publ_section_title
;
 NHC-Catalyzed 1,2-Selective Hydroboration of Quinolines
;
_journal_issue 9
_journal_name_full 'ACS Catalysis'
_journal_page_first 5023
_journal_page_last 5029
_journal_paper_doi 10.1021/acscatal.0c00884
_journal_volume 10
_journal_year 2020
_chemical_formula_sum 'C12 H9 Br Cl3 N O2'
_chemical_formula_weight 385.46
_space_group_crystal_system monoclinic
_space_group_IT_number 14
_space_group_name_Hall '-P 2yn'
_space_group_name_H-M_alt 'P 1 21/n 1'
_atom_sites_solution_hydrogens geom
_audit_creation_method SHELXL-2018/3
_cell_angle_alpha 90
_cell_angle_beta 104.384(5)
_cell_angle_gamma 90
_cell_formula_units_Z 4
_cell_length_a 11.9493(17)
_cell_length_b 6.9494(9)
_cell_length_c 17.493(3)
_cell_measurement_reflns_used 7723
_cell_measurement_temperature 153(2)
_cell_measurement_theta_max 29.13
_cell_measurement_theta_min 3.17
_cell_volume 1407.1(4)
_computing_cell_refinement 'Bruker APEXIII'
_computing_data_collection 'Bruker APEXIII'
_computing_data_reduction 'Bruker SAINT'
_computing_molecular_graphics ORTEP
_computing_publication_material CIFTAB
_computing_structure_refinement SHELXL
_computing_structure_solution SHELXS
_diffrn_ambient_temperature 153(2)
_diffrn_measured_fraction_theta_full 0.985
_diffrn_measured_fraction_theta_max 0.984
_diffrn_measurement_device_type 'Bruker PHOTON II'
_diffrn_measurement_method 'phi and omega scans'
_diffrn_radiation_type MoK\a
_diffrn_radiation_wavelength 0.71073
_diffrn_reflns_av_R_equivalents 0.0734
_diffrn_reflns_av_unetI/netI 0.0676
_diffrn_reflns_Laue_measured_fraction_full 0.985
_diffrn_reflns_Laue_measured_fraction_max 0.984
_diffrn_reflns_limit_h_max 16
_diffrn_reflns_limit_h_min -16
_diffrn_reflns_limit_k_max 9
_diffrn_reflns_limit_k_min -9
_diffrn_reflns_limit_l_max 18
_diffrn_reflns_limit_l_min -23
_diffrn_reflns_number 15002
_diffrn_reflns_point_group_measured_fraction_full 0.985
_diffrn_reflns_point_group_measured_fraction_max 0.984
_diffrn_reflns_theta_full 25.242
_diffrn_reflns_theta_max 29.165
_diffrn_reflns_theta_min 3.168
_diffrn_source 'fine-focus sealed tube'
_exptl_absorpt_coefficient_mu 3.486
_exptl_absorpt_correction_T_max 0.7458
_exptl_absorpt_correction_T_min 0.5704
_exptl_absorpt_correction_type multi-scan
_exptl_absorpt_process_details SADABS
_exptl_crystal_colour colourless
_exptl_crystal_density_diffrn 1.820
_exptl_crystal_description block
_exptl_crystal_F_000 760
_exptl_crystal_size_max 0.205
_exptl_crystal_size_mid 0.202
_exptl_crystal_size_min 0.182
_refine_diff_density_max 0.572
_refine_diff_density_min -0.873
_refine_diff_density_rms 0.140
_refine_ls_extinction_method none
_refine_ls_goodness_of_fit_ref 1.039
_refine_ls_hydrogen_treatment constr
_refine_ls_matrix_type full
_refine_ls_number_parameters 172
_refine_ls_number_reflns 3746
_refine_ls_number_restraints 0
_refine_ls_restrained_S_all 1.039
_refine_ls_R_factor_all 0.0558
_refine_ls_R_factor_gt 0.0449
_refine_ls_shift/su_max 0.001
_refine_ls_shift/su_mean 0.000
_refine_ls_structure_factor_coef Fsqd
_refine_ls_weighting_details 'w=1/[\s^2^(Fo^2^)+(0.0649P)^2^+0.7920P] where P=(Fo^2^+2Fc^2^)/3'
_refine_ls_weighting_scheme calc
_refine_ls_wR_factor_gt 0.1141
_refine_ls_wR_factor_ref 0.1258
_reflns_Friedel_coverage 0.000
_reflns_number_gt 3107
_reflns_number_total 3746
_reflns_threshold_expression 'I > 2\s(I)'
_cod_data_source_file cs0c00884_si_005.cif
_cod_data_source_block A19078_014
_cod_depositor_comments
;
The following automatic conversions were performed:

data item '_exptl_absorpt_correction_type' value 'MULTI-SCAN' was
changed to 'multi-scan' in accordance with the
/home/data/users/saulius/crontab/automatic-downloads/rss-feeds/ACS/lib/dictionaries/cif_core.dic
dictionary named 'cif_core.dic' version 2.4.2 last updated on
2011-04-26.

Automatic conversion script
Id: cif_fix_values 7556 2019-12-06 15:28:31Z antanas 

 Adding full bibliography for 4517576--4517579.cif.

 Adding full bibliography for 4517576--4517579.cif.
;
_cod_original_cell_volume 1407.1(3)
_cod_original_sg_symbol_H-M 'P 21/n'
_cod_database_code 4517577
_shelx_shelxl_version_number 2018/3
_shelx_space_group_comment
;
The symmetry employed for this shelxl refinement is uniquely defined
by the following loop, which should always be used as a source of
symmetry information in preference to the above space-group names.
They are only intended as comments.
;
_shelx_estimated_absorpt_t_min 0.535
_shelx_estimated_absorpt_t_max 0.569

loop_
_space_group_symop_operation_xyz
'x, y, z'
'-x+1/2, y+1/2, -z+1/2'
'-x, -y, -z'
'x-1/2, -y-1/2, z-1/2'

loop_
_atom_site_label
_atom_site_type_symbol
_atom_site_fract_x
_atom_site_fract_y
_atom_site_fract_z
_atom_site_U_iso_or_equiv
_atom_site_adp_type
_atom_site_occupancy
_atom_site_site_symmetry_order
_atom_site_calc_flag
_atom_site_refinement_flags_posn
_atom_site_refinement_flags_adp
_atom_site_refinement_flags_occupancy
_atom_site_disorder_assembly
_atom_site_disorder_group
Br1 Br 0.35911(3) 0.29362(5) 0.25627(2) 0.02704(12) Uani 1 1 d . . . . .
N2 N 0.25917(19) 0.4272(3) 0.45882(13) 0.0189(5) Uani 1 1 d . . . . .
C3 C 0.2424(3) 0.3319(4) 0.38148(16) 0.0223(6) Uani 1 1 d . . . . .
H3A H 0.192120 0.411721 0.339938 0.027 Uiso 1 1 calc R U . . .
H3AB H 0.204730 0.205400 0.382486 0.027 Uiso 1 1 calc R U . . .
C4 C 0.3578(2) 0.3055(4) 0.36398(17) 0.0199(5) Uani 1 1 d . . . . .
C5 C 0.4538(2) 0.2811(4) 0.42048(17) 0.0199(5) Uani 1 1 d . . . . .
H5 H 0.526141 0.266036 0.407801 0.024 Uiso 1 1 calc R U . . .
C6 C 0.4464(2) 0.2777(4) 0.50257(16) 0.0176(5) Uani 1 1 d . . . . .
C7 C 0.3478(2) 0.3504(4) 0.52195(15) 0.0182(5) Uani 1 1 d . . . . .
C8 C 0.3361(3) 0.3419(4) 0.59930(17) 0.0223(6) Uani 1 1 d . . . . .
H8 H 0.267304 0.385814 0.611496 0.027 Uiso 1 1 calc R U . . .
C9 C 0.4261(3) 0.2686(5) 0.65828(18) 0.0269(6) Uani 1 1 d . . . . .
H9 H 0.419768 0.266511 0.711347 0.032 Uiso 1 1 calc R U . . .
C10 C 0.5254(3) 0.1982(4) 0.64018(18) 0.0251(6) Uani 1 1 d . . . . .
H10 H 0.586383 0.147231 0.680696 0.030 Uiso 1 1 calc R U . . .
C11 C 0.5350(3) 0.2026(4) 0.56311(18) 0.0220(6) Uani 1 1 d . . . . .
H11 H 0.602930 0.153869 0.551032 0.026 Uiso 1 1 calc R U . . .
C12 C 0.2065(2) 0.5996(4) 0.46111(15) 0.0185(5) Uani 1 1 d . . . . .
O13 O 0.13015(18) 0.6638(3) 0.40811(12) 0.0251(4) Uani 1 1 d . . . . .
O14 O 0.25079(17) 0.6937(3) 0.53007(12) 0.0206(4) Uani 1 1 d . . . . .
C15 C 0.1926(3) 0.8660(4) 0.54227(17) 0.0227(6) Uani 1 1 d . . . . .
H15A H 0.125848 0.889578 0.496790 0.027 Uiso 1 1 calc R U . . .
H15B H 0.245730 0.977224 0.547556 0.027 Uiso 1 1 calc R U . . .
C16 C 0.1514(2) 0.8418(4) 0.61725(17) 0.0236(6) Uani 1 1 d . . . . .
Cl17 Cl 0.07547(7) 1.05382(12) 0.62961(5) 0.0326(2) Uani 1 1 d . . . . .
Cl18 Cl 0.26976(7) 0.80822(11) 0.69965(4) 0.02934(19) Uani 1 1 d . . . . .
Cl19 Cl 0.05685(7) 0.64163(12) 0.60928(5) 0.0331(2) Uani 1 1 d . . . . .

loop_
_atom_site_aniso_label
_atom_site_aniso_U_11
_atom_site_aniso_U_22
_atom_site_aniso_U_33
_atom_site_aniso_U_23
_atom_site_aniso_U_13
_atom_site_aniso_U_12
Br1 0.03331(19) 0.0332(2) 0.01608(16) -0.00302(10) 0.00892(12) 0.00059(12)
N2 0.0199(10) 0.0220(11) 0.0148(10) -0.0043(9) 0.0043(8) 0.0037(9)
C3 0.0228(13) 0.0294(14) 0.0144(12) -0.0052(10) 0.0040(10) 0.0001(11)
C4 0.0251(14) 0.0196(13) 0.0171(12) -0.0030(9) 0.0090(10) -0.0018(10)
C5 0.0244(13) 0.0163(13) 0.0210(13) -0.0048(10) 0.0096(11) -0.0007(10)
C6 0.0228(13) 0.0148(12) 0.0161(12) -0.0001(9) 0.0067(10) -0.0011(10)
C7 0.0216(12) 0.0167(12) 0.0164(12) 0.0004(9) 0.0051(10) -0.0003(10)
C8 0.0265(14) 0.0225(13) 0.0197(13) 0.0002(11) 0.0090(11) 0.0020(11)
C9 0.0349(16) 0.0282(15) 0.0188(13) 0.0027(11) 0.0092(12) 0.0024(13)
C10 0.0272(14) 0.0245(15) 0.0209(14) 0.0043(11) 0.0009(11) 0.0028(11)
C11 0.0234(13) 0.0184(13) 0.0231(14) -0.0016(10) 0.0035(11) 0.0026(10)
C12 0.0181(12) 0.0239(13) 0.0153(11) 0.0015(10) 0.0073(9) -0.0027(10)
O13 0.0274(10) 0.0277(10) 0.0198(10) -0.0002(8) 0.0051(8) 0.0087(8)
O14 0.0213(9) 0.0235(10) 0.0175(10) -0.0026(7) 0.0054(8) 0.0054(7)
C15 0.0274(14) 0.0198(13) 0.0210(13) -0.0005(10) 0.0063(11) 0.0042(11)
C16 0.0199(13) 0.0255(14) 0.0252(14) -0.0032(11) 0.0055(11) 0.0036(11)
Cl17 0.0317(4) 0.0351(4) 0.0299(4) -0.0101(3) 0.0056(3) 0.0127(3)
Cl18 0.0281(4) 0.0384(4) 0.0187(3) -0.0007(3) 0.0007(3) 0.0050(3)
Cl19 0.0254(4) 0.0357(4) 0.0412(5) -0.0068(3) 0.0141(3) -0.0067(3)

loop_
_atom_type_symbol
_atom_type_description
_atom_type_scat_dispersion_real
_atom_type_scat_dispersion_imag
_atom_type_scat_source
C C 0.0033 0.0016 'International Tables Vol C Tables 4.2.6.8 and 6.1.1.4'
H H 0.0000 0.0000 'International Tables Vol C Tables 4.2.6.8 and 6.1.1.4'
N N 0.0061 0.0033 'International Tables Vol C Tables 4.2.6.8 and 6.1.1.4'
O O 0.0106 0.0060 'International Tables Vol C Tables 4.2.6.8 and 6.1.1.4'
Cl Cl 0.1484 0.1585 'International Tables Vol C Tables 4.2.6.8 and 6.1.1.4'
Br Br -0.2901 2.4595 'International Tables Vol C Tables 4.2.6.8 and 6.1.1.4'

loop_
_geom_angle_atom_site_label_1
_geom_angle_atom_site_label_2
_geom_angle_atom_site_label_3
_geom_angle
_geom_angle_site_symmetry_1
_geom_angle_site_symmetry_3
_geom_angle_publ_flag
C12 N2 C7 124.5(2) . . ?
C12 N2 C3 117.7(2) . . ?
C7 N2 C3 116.5(2) . . ?
N2 C3 C4 108.7(2) . . ?
N2 C3 H3A 109.9 . . ?
C4 C3 H3A 109.9 . . ?
N2 C3 H3AB 109.9 . . ?
C4 C3 H3AB 109.9 . . ?
H3A C3 H3AB 108.3 . . ?
C5 C4 C3 122.3(3) . . ?
C5 C4 Br1 121.2(2) . . ?
C3 C4 Br1 116.5(2) . . ?
C4 C5 C6 118.8(3) . . ?
C4 C5 H5 120.6 . . ?
C6 C5 H5 120.6 . . ?
C7 C6 C11 118.4(2) . . ?
C7 C6 C5 119.5(2) . . ?
C11 C6 C5 122.0(2) . . ?
C8 C7 C6 120.8(3) . . ?
C8 C7 N2 122.1(2) . . ?
C6 C7 N2 117.0(2) . . ?
C9 C8 C7 119.4(3) . . ?
C9 C8 H8 120.3 . . ?
C7 C8 H8 120.3 . . ?
C8 C9 C10 120.4(3) . . ?
C8 C9 H9 119.8 . . ?
C10 C9 H9 119.8 . . ?
C11 C10 C9 119.8(3) . . ?
C11 C10 H10 120.1 . . ?
C9 C10 H10 120.1 . . ?
C10 C11 C6 121.0(3) . . ?
C10 C11 H11 119.5 . . ?
C6 C11 H11 119.5 . . ?
O13 C12 N2 124.6(2) . . ?
O13 C12 O14 123.7(3) . . ?
N2 C12 O14 111.7(2) . . ?
C12 O14 C15 116.1(2) . . ?
O14 C15 C16 108.1(2) . . ?
O14 C15 H15A 110.1 . . ?
C16 C15 H15A 110.1 . . ?
O14 C15 H15B 110.1 . . ?
C16 C15 H15B 110.1 . . ?
H15A C15 H15B 108.4 . . ?
C15 C16 Cl18 110.7(2) . . ?
C15 C16 Cl17 107.4(2) . . ?
Cl18 C16 Cl17 109.93(16) . . ?
C15 C16 Cl19 110.8(2) . . ?
Cl18 C16 Cl19 108.99(17) . . ?
Cl17 C16 Cl19 109.00(15) . . ?

loop_
_geom_bond_atom_site_label_1
_geom_bond_atom_site_label_2
_geom_bond_distance
_geom_bond_site_symmetry_2
_geom_bond_publ_flag
Br1 C4 1.890(3) . ?
N2 C12 1.358(4) . ?
N2 C7 1.430(3) . ?
N2 C3 1.475(3) . ?
C3 C4 1.496(4) . ?
C3 H3A 0.9900 . ?
C3 H3AB 0.9900 . ?
C4 C5 1.326(4) . ?
C5 C6 1.461(4) . ?
C5 H5 0.9500 . ?
C6 C7 1.399(4) . ?
C6 C11 1.400(4) . ?
C7 C8 1.396(4) . ?
C8 C9 1.389(4) . ?
C8 H8 0.9500 . ?
C9 C10 1.390(4) . ?
C9 H9 0.9500 . ?
C10 C11 1.382(4) . ?
C10 H10 0.9500 . ?
C11 H11 0.9500 . ?
C12 O13 1.213(3) . ?
C12 O14 1.358(3) . ?
O14 C15 1.428(3) . ?
C15 C16 1.520(4) . ?
C15 H15A 0.9900 . ?
C15 H15B 0.9900 . ?
C16 Cl18 1.766(3) . ?
C16 Cl17 1.772(3) . ?
C16 Cl19 1.776(3) . ?

loop_
_geom_torsion_atom_site_label_1
_geom_torsion_atom_site_label_2
_geom_torsion_atom_site_label_3
_geom_torsion_atom_site_label_4
_geom_torsion
_geom_torsion_site_symmetry_1
_geom_torsion_site_symmetry_2
_geom_torsion_site_symmetry_3
_geom_torsion_site_symmetry_4
_geom_torsion_publ_flag
C12 N2 C3 C4 120.2(3) . . . . ?
C7 N2 C3 C4 -47.3(3) . . . . ?
N2 C3 C4 C5 30.1(4) . . . . ?
N2 C3 C4 Br1 -153.44(19) . . . . ?
C3 C4 C5 C6 0.7(4) . . . . ?
Br1 C4 C5 C6 -175.58(18) . . . . ?
C4 C5 C6 C7 -17.2(4) . . . . ?
C4 C5 C6 C11 162.4(3) . . . . ?
C11 C6 C7 C8 -2.3(4) . . . . ?
C5 C6 C7 C8 177.3(3) . . . . ?
C11 C6 C7 N2 179.6(2) . . . . ?
C5 C6 C7 N2 -0.7(4) . . . . ?
C12 N2 C7 C8 49.8(4) . . . . ?
C3 N2 C7 C8 -143.6(3) . . . . ?
C12 N2 C7 C6 -132.1(3) . . . . ?
C3 N2 C7 C6 34.5(3) . . . . ?
C6 C7 C8 C9 3.1(4) . . . . ?
N2 C7 C8 C9 -178.9(3) . . . . ?
C7 C8 C9 C10 -2.2(4) . . . . ?
C8 C9 C10 C11 0.5(5) . . . . ?
C9 C10 C11 C6 0.2(4) . . . . ?
C7 C6 C11 C10 0.7(4) . . . . ?
C5 C6 C11 C10 -179.0(3) . . . . ?
C7 N2 C12 O13 -178.8(3) . . . . ?
C3 N2 C12 O13 14.7(4) . . . . ?
C7 N2 C12 O14 1.8(4) . . . . ?
C3 N2 C12 O14 -164.6(2) . . . . ?
O13 C12 O14 C15 7.7(4) . . . . ?
N2 C12 O14 C15 -173.0(2) . . . . ?
C12 O14 C15 C16 120.9(2) . . . . ?
O14 C15 C16 Cl18 61.8(3) . . . . ?
O14 C15 C16 Cl17 -178.15(18) . . . . ?
O14 C15 C16 Cl19 -59.2(3) . . . . ?
